data_7011990
loop_
_publ_author_name
'St\'ephane Daniele'
'Peter B. Hitchcock'
'Michael F. Lappert'
'Terence A. Nile'
'Colette M. Zdanski'

_publ_section_title
;
 Synthesis and structures of dinuclear low-coordinate lithium and
 zirconium(IV) complexes derived from the diamido ligands
 1,3-(CH2C6H3R12)2C6H4(R1= Me or Pri)
;
_journal_issue 21
_journal_name_full 'J. Chem. Soc., Dalton Trans.'
_journal_page_first 3980
_journal_page_last 3984
_journal_paper_doi 10.1039/b206508h
_journal_year 2002
_chemical_formula_sum 'C44 H74 N8 Zr2'
_chemical_formula_weight 897.55
_chemical_name_common '[C6H4{CH2N(C6H4iPr2)Zr(NMe2)3}2]'
_space_group_IT_number 2
_symmetry_cell_setting triclinic
_symmetry_space_group_name_Hall '-P 1'
_symmetry_space_group_name_H-M 'P -1'
_atom_sites_solution_hydrogens geom
_atom_sites_solution_primary direct
_atom_sites_solution_secondary difmap
_audit_creation_method SHELXL-97
_cell_angle_alpha 75.53(4)
_cell_angle_beta 77.94(3)
_cell_angle_gamma 84.97(3)
_cell_formula_units_Z 2
_cell_length_a 11.315(4)
_cell_length_b 12.706(6)
_cell_length_c 18.040(7)
_cell_measurement_reflns_used 25
_cell_measurement_temperature 173(2)
_cell_measurement_theta_max 10
_cell_measurement_theta_min 7
_cell_volume 2454.2(18)
_computing_cell_refinement 'Nonius CAD4 software'
_computing_data_collection 'Nonius CAD4 software'
_computing_structure_refinement 'SHELXL-97 (Sheldrick, 1997)'
_computing_structure_solution 'SHELXS-86 (Sheldrick) '
_diffrn_ambient_temperature 173(2)
_diffrn_measured_fraction_theta_full 0.999
_diffrn_measured_fraction_theta_max 0.999
_diffrn_measurement_device_type 'Nonius CAD4'
_diffrn_measurement_method 'omega-2theta scans'
_diffrn_radiation_monochromator graphite
_diffrn_radiation_source 'fine-focus sealed tube'
_diffrn_radiation_type MoK\a
_diffrn_radiation_wavelength 0.71073
_diffrn_reflns_av_R_equivalents 0.0000
_diffrn_reflns_av_sigmaI/netI 0.1413
_diffrn_reflns_limit_h_max 12
_diffrn_reflns_limit_h_min 0
_diffrn_reflns_limit_k_max 13
_diffrn_reflns_limit_k_min -13
_diffrn_reflns_limit_l_max 19
_diffrn_reflns_limit_l_min -18
_diffrn_reflns_number 6799
_diffrn_reflns_theta_full 22.98
_diffrn_reflns_theta_max 22.98
_diffrn_reflns_theta_min 2.26
_exptl_absorpt_coefficient_mu 0.460
_exptl_absorpt_correction_T_max 1.00
_exptl_absorpt_correction_T_min 0.93
_exptl_absorpt_correction_type empirical
_exptl_absorpt_process_details psi-scans
_exptl_crystal_density_diffrn 1.215
_exptl_crystal_density_method 'not measured'
_exptl_crystal_F_000 948
_exptl_crystal_size_max 0.40
_exptl_crystal_size_mid 0.40
_exptl_crystal_size_min 0.10
_refine_diff_density_max 0.659
_refine_diff_density_min -0.757
_refine_diff_density_rms 0.107
_refine_ls_extinction_method none
_refine_ls_goodness_of_fit_ref 1.002
_refine_ls_hydrogen_treatment riding
_refine_ls_matrix_type full
_refine_ls_number_parameters 487
_refine_ls_number_reflns 6799
_refine_ls_number_restraints 0
_refine_ls_restrained_S_all 1.002
_refine_ls_R_factor_all 0.1363
_refine_ls_R_factor_gt 0.0675
_refine_ls_shift/su_max 0.002
_refine_ls_shift/su_mean 0.000
_refine_ls_structure_factor_coef Fsqd
_refine_ls_weighting_details 'calc w=1/[\s^2^(Fo^2^)+(0.0626P)^2^+2.1773P] where P=(Fo^2^+2Fc^2^)/3'
_refine_ls_weighting_scheme calc
_refine_ls_wR_factor_gt 0.1385
_refine_ls_wR_factor_ref 0.1682
_reflns_number_gt 4020
_reflns_number_total 6799
_reflns_threshold_expression >2sigma(I)
_cod_data_source_file b206508h.txt
_cod_data_source_block nov797-(MFL-4)
_cod_original_cell_volume 2454.2(17)
_cod_original_sg_symbol_H-M P-1
_cod_database_code 7011990

loop_
_symmetry_equiv_pos_as_xyz
'x, y, z'
'-x, -y, -z'

loop_
_atom_site_label
_atom_site_type_symbol
_atom_site_fract_x
_atom_site_fract_y
_atom_site_fract_z
_atom_site_U_iso_or_equiv
_atom_site_adp_type
_atom_site_occupancy
_atom_site_symmetry_multiplicity
_atom_site_calc_flag
_atom_site_refinement_flags
_atom_site_disorder_assembly
_atom_site_disorder_group
Zr1 Zr -0.01953(7) 1.19749(7) 0.73336(5) 0.0238(3) Uani 1 1 d . . .
Zr2 Zr 0.26803(7) 0.60499(7) 0.77343(5) 0.0260(3) Uani 1 1 d . . .
N1 N -0.1134(6) 1.0534(5) 0.7597(4) 0.0232(17) Uani 1 1 d . . .
N2 N -0.0814(6) 1.2952(6) 0.8073(4) 0.0313(18) Uani 1 1 d . . .
N3 N -0.0313(6) 1.2928(6) 0.6245(4) 0.037(2) Uani 1 1 d . . .
N4 N 0.1586(6) 1.1619(6) 0.7345(4) 0.0308(18) Uani 1 1 d . . .
N5 N 0.3811(6) 0.7376(6) 0.7331(4) 0.0232(17) Uani 1 1 d . . .
N6 N 0.3478(7) 0.4684(6) 0.8294(4) 0.040(2) Uani 1 1 d . . .
N7 N 0.2116(7) 0.5622(6) 0.6849(4) 0.0354(19) Uani 1 1 d . . .
N8 N 0.1187(6) 0.6366(6) 0.8498(4) 0.0366(19) Uani 1 1 d . . .
C1 C -0.2354(7) 1.0726(7) 0.7994(5) 0.024(2) Uani 1 1 d . . .
C2 C -0.3291(7) 1.1066(7) 0.7553(5) 0.027(2) Uani 1 1 d . . .
C3 C -0.4430(8) 1.1270(7) 0.7954(5) 0.035(2) Uani 1 1 d . . .
H3 H -0.5054 1.1515 0.7664 0.042 Uiso 1 1 calc R . .
C4 C -0.4717(8) 1.1141(8) 0.8748(6) 0.042(3) Uani 1 1 d . . .
H4 H -0.5511 1.1309 0.8999 0.050 Uiso 1 1 calc R . .
C5 C -0.3811(8) 1.0757(7) 0.9177(5) 0.032(2) Uani 1 1 d . . .
H5 H -0.3998 1.0644 0.9729 0.038 Uiso 1 1 calc R . .
C6 C -0.2640(7) 1.0537(7) 0.8814(5) 0.025(2) Uani 1 1 d . . .
C7 C -0.3048(7) 1.1213(7) 0.6685(5) 0.030(2) Uani 1 1 d . . .
H7 H -0.2157 1.1107 0.6504 0.036 Uiso 1 1 calc R . .
C8 C -0.3429(9) 1.2332(8) 0.6261(6) 0.049(3) Uani 1 1 d . . .
H8A H -0.3251 1.2386 0.5698 0.074 Uiso 1 1 calc R . .
H8B H -0.2984 1.2881 0.6377 0.074 Uiso 1 1 calc R . .
H8C H -0.4299 1.2457 0.6434 0.074 Uiso 1 1 calc R . .
C9 C -0.3696(8) 1.0347(8) 0.6466(5) 0.047(3) Uani 1 1 d . . .
H9A H -0.3532 1.0452 0.5898 0.071 Uiso 1 1 calc R . .
H9B H -0.4569 1.0418 0.6657 0.071 Uiso 1 1 calc R . .
H9C H -0.3398 0.9620 0.6706 0.071 Uiso 1 1 calc R . .
C10 C -0.1673(8) 1.0104(7) 0.9310(5) 0.032(2) Uani 1 1 d . . .
H10 H -0.0871 1.0120 0.8947 0.038 Uiso 1 1 calc R . .
C11 C -0.1612(9) 1.0828(8) 0.9869(6) 0.050(3) Uani 1 1 d . . .
H11A H -0.1475 1.1580 0.9570 0.075 Uiso 1 1 calc R . .
H11B H -0.0946 1.0564 1.0147 0.075 Uiso 1 1 calc R . .
H11C H -0.2376 1.0802 1.0247 0.075 Uiso 1 1 calc R . .
C12 C -0.1882(8) 0.8937(8) 0.9764(5) 0.039(2) Uani 1 1 d . . .
H12A H -0.1248 0.8686 1.0071 0.059 Uiso 1 1 calc R . .
H12B H -0.1859 0.8474 0.9400 0.059 Uiso 1 1 calc R . .
H12C H -0.2674 0.8895 1.0115 0.059 Uiso 1 1 calc R . .
C13 C -0.0927(7) 0.9400(7) 0.7534(5) 0.033(2) Uani 1 1 d . . .
C14 C 0.0264(7) 0.9272(7) 0.6996(5) 0.030(2) Uani 1 1 d . . .
C15 C 0.0334(8) 0.9457(8) 0.6196(5) 0.043(3) Uani 1 1 d . . .
H15 H -0.0379 0.9644 0.5985 0.052 Uiso 1 1 calc R . .
C16 C 0.1431(9) 0.9370(9) 0.5708(6) 0.053(3) Uani 1 1 d . . .
H16 H 0.1469 0.9504 0.5161 0.064 Uiso 1 1 calc R . .
C17 C 0.2466(8) 0.9093(8) 0.6002(5) 0.042(3) Uani 1 1 d . . .
H17 H 0.3220 0.9051 0.5659 0.051 Uiso 1 1 calc R . .
C18 C 0.2413(7) 0.8869(7) 0.6813(5) 0.030(2) Uani 1 1 d . . .
C19 C 0.1318(7) 0.8982(6) 0.7289(5) 0.023(2) Uani 1 1 d . . .
H19 H 0.1279 0.8857 0.7835 0.028 Uiso 1 1 calc R . .
C20 C 0.3589(8) 0.8571(7) 0.7122(6) 0.035(2) Uani 1 1 d . . .
C21 C 0.5085(7) 0.7114(7) 0.7257(5) 0.029(2) Uani 1 1 d . . .
C22 C 0.5783(8) 0.6939(8) 0.6552(5) 0.037(2) Uani 1 1 d . . .
C23 C 0.7002(9) 0.6698(10) 0.6501(6) 0.060(3) Uani 1 1 d . . .
H23 H 0.7480 0.6607 0.6020 0.072 Uiso 1 1 calc R . .
C24 C 0.7548(9) 0.6584(11) 0.7140(7) 0.072(4) Uani 1 1 d . . .
H24 H 0.8386 0.6394 0.7099 0.087 Uiso 1 1 calc R . .
C25 C 0.6869(8) 0.6746(9) 0.7833(6) 0.051(3) Uani 1 1 d . . .
H25 H 0.7243 0.6657 0.8270 0.061 Uiso 1 1 calc R . .
C26 C 0.5658(7) 0.7036(7) 0.7903(5) 0.024(2) Uani 1 1 d . . .
C27 C 0.5253(8) 0.7091(8) 0.5819(5) 0.039(3) Uani 1 1 d . . .
H27 H 0.4359 0.7212 0.5976 0.047 Uiso 1 1 calc R . .
C28 C 0.5716(9) 0.8094(10) 0.5226(5) 0.057(3) Uani 1 1 d . . .
H28A H 0.5366 0.8179 0.4760 0.086 Uiso 1 1 calc R . .
H28B H 0.6599 0.8030 0.5084 0.086 Uiso 1 1 calc R . .
H28C H 0.5484 0.8731 0.5446 0.086 Uiso 1 1 calc R . .
C29 C 0.5444(11) 0.6078(10) 0.5489(7) 0.076(4) Uani 1 1 d . . .
H29A H 0.5129 0.5446 0.5899 0.114 Uiso 1 1 calc R . .
H29B H 0.6310 0.5952 0.5302 0.114 Uiso 1 1 calc R . .
H29C H 0.5015 0.6184 0.5056 0.114 Uiso 1 1 calc R . .
C30 C 0.4937(8) 0.7248(8) 0.8676(5) 0.036(2) Uani 1 1 d . . .
H30 H 0.4087 0.7472 0.8612 0.043 Uiso 1 1 calc R . .
C31 C 0.5482(10) 0.8165(9) 0.8883(7) 0.064(3) Uani 1 1 d . . .
H31A H 0.5493 0.8821 0.8459 0.095 Uiso 1 1 calc R . .
H31B H 0.6310 0.7950 0.8959 0.095 Uiso 1 1 calc R . .
H31C H 0.4993 0.8313 0.9366 0.095 Uiso 1 1 calc R . .
C32 C 0.4911(10) 0.6209(8) 0.9333(6) 0.056(3) Uani 1 1 d . . .
H32A H 0.4558 0.5627 0.9191 0.084 Uiso 1 1 calc R . .
H32B H 0.4421 0.6350 0.9817 0.084 Uiso 1 1 calc R . .
H32C H 0.5737 0.5988 0.9409 0.084 Uiso 1 1 calc R . .
C33 C -0.2071(9) 1.3358(8) 0.8219(7) 0.058(3) Uani 1 1 d . . .
H33A H -0.2556 1.3006 0.7965 0.087 Uiso 1 1 calc R . .
H33B H -0.2109 1.4146 0.8007 0.087 Uiso 1 1 calc R . .
H33C H -0.2390 1.3192 0.8782 0.087 Uiso 1 1 calc R . .
C34 C -0.0075(10) 1.3475(9) 0.8444(6) 0.058(3) Uani 1 1 d . . .
H34A H 0.0764 1.3199 0.8342 0.087 Uiso 1 1 calc R . .
H34B H -0.0386 1.3314 0.9008 0.087 Uiso 1 1 calc R . .
H34C H -0.0109 1.4264 0.8230 0.087 Uiso 1 1 calc R . .
C35 C -0.0692(10) 1.4048(8) 0.6023(6) 0.053(3) Uani 1 1 d . . .
H35A H -0.0925 1.4341 0.6488 0.080 Uiso 1 1 calc R . .
H35B H -0.1386 1.4109 0.5766 0.080 Uiso 1 1 calc R . .
H35C H -0.0026 1.4460 0.5662 0.080 Uiso 1 1 calc R . .
C36 C 0.0046(9) 1.2455(9) 0.5563(6) 0.057(3) Uani 1 1 d . . .
H36A H 0.0302 1.1690 0.5732 0.085 Uiso 1 1 calc R . .
H36B H 0.0717 1.2856 0.5198 0.085 Uiso 1 1 calc R . .
H36C H -0.0643 1.2503 0.5303 0.085 Uiso 1 1 calc R . .
C37 C 0.2644(7) 1.1783(8) 0.6708(5) 0.040(3) Uani 1 1 d . . .
H37A H 0.2382 1.2112 0.6213 0.060 Uiso 1 1 calc R . .
H37B H 0.3061 1.1081 0.6681 0.060 Uiso 1 1 calc R . .
H37C H 0.3195 1.2267 0.6803 0.060 Uiso 1 1 calc R . .
C38 C 0.1901(8) 1.1137(8) 0.8091(5) 0.039(2) Uani 1 1 d . . .
H38A H 0.1166 1.1044 0.8497 0.059 Uiso 1 1 calc R . .
H38B H 0.2442 1.1613 0.8205 0.059 Uiso 1 1 calc R . .
H38C H 0.2310 1.0427 0.8082 0.059 Uiso 1 1 calc R . .
C39 C 0.3011(10) 0.3912(9) 0.9000(6) 0.062(3) Uani 1 1 d . . .
H39A H 0.2205 0.4163 0.9227 0.093 Uiso 1 1 calc R . .
H39B H 0.3552 0.3839 0.9371 0.093 Uiso 1 1 calc R . .
H39C H 0.2958 0.3205 0.8886 0.093 Uiso 1 1 calc R . .
C40 C 0.4679(10) 0.4313(9) 0.7951(8) 0.080(4) Uani 1 1 d . . .
H40A H 0.4995 0.4844 0.7468 0.121 Uiso 1 1 calc R . .
H40B H 0.4625 0.3608 0.7834 0.121 Uiso 1 1 calc R . .
H40C H 0.5223 0.4238 0.8320 0.121 Uiso 1 1 calc R . .
C41 C 0.2291(10) 0.4583(9) 0.6650(7) 0.066(4) Uani 1 1 d . . .
H41A H 0.2702 0.4071 0.7027 0.099 Uiso 1 1 calc R . .
H41B H 0.2786 0.4666 0.6126 0.099 Uiso 1 1 calc R . .
H41C H 0.1504 0.4306 0.6663 0.099 Uiso 1 1 calc R . .
C42 C 0.1510(10) 0.6414(9) 0.6306(6) 0.060(3) Uani 1 1 d . . .
H42A H 0.1404 0.7109 0.6460 0.090 Uiso 1 1 calc R . .
H42B H 0.0718 0.6153 0.6314 0.090 Uiso 1 1 calc R . .
H42C H 0.2001 0.6515 0.5779 0.090 Uiso 1 1 calc R . .
C43 C -0.0100(8) 0.6426(9) 0.8468(7) 0.059(3) Uani 1 1 d . . .
H43A H -0.0200 0.6282 0.7976 0.088 Uiso 1 1 calc R . .
H43B H -0.0438 0.7154 0.8501 0.088 Uiso 1 1 calc R . .
H43C H -0.0525 0.5883 0.8907 0.088 Uiso 1 1 calc R . .
C44 C 0.1355(10) 0.6573(10) 0.9224(6) 0.066(4) Uani 1 1 d . . .
H44A H 0.2220 0.6528 0.9236 0.099 Uiso 1 1 calc R . .
H44B H 0.0935 0.6030 0.9664 0.099 Uiso 1 1 calc R . .
H44C H 0.1025 0.7301 0.9261 0.099 Uiso 1 1 calc R . .

loop_
_atom_site_aniso_label
_atom_site_aniso_U_11
_atom_site_aniso_U_22
_atom_site_aniso_U_33
_atom_site_aniso_U_23
_atom_site_aniso_U_13
_atom_site_aniso_U_12
Zr1 0.0163(5) 0.0340(6) 0.0206(5) -0.0043(4) -0.0047(4) -0.0017(4)
Zr2 0.0241(5) 0.0305(6) 0.0268(5) -0.0092(4) -0.0093(4) -0.0012(4)
N1 0.017(4) 0.031(4) 0.020(4) -0.008(3) -0.001(3) 0.003(3)
N2 0.031(4) 0.031(5) 0.032(4) -0.010(4) 0.000(3) -0.006(4)
N3 0.034(5) 0.050(6) 0.025(4) 0.003(4) -0.014(4) -0.014(4)
N4 0.022(4) 0.049(5) 0.024(4) -0.013(4) -0.007(3) 0.005(4)
N5 0.016(4) 0.031(5) 0.024(4) -0.006(3) -0.009(3) 0.002(3)
N6 0.056(6) 0.030(5) 0.039(5) -0.008(4) -0.019(4) -0.002(4)
N7 0.044(5) 0.031(5) 0.035(5) -0.010(4) -0.011(4) -0.008(4)
N8 0.029(4) 0.052(5) 0.035(5) -0.015(4) -0.011(4) -0.004(4)
C1 0.019(5) 0.025(5) 0.027(5) -0.007(4) -0.003(4) 0.003(4)
C2 0.019(5) 0.032(6) 0.025(5) 0.000(4) -0.002(4) -0.007(4)
C3 0.024(5) 0.039(6) 0.042(6) -0.011(5) -0.008(5) 0.005(4)
C4 0.028(6) 0.048(7) 0.038(6) -0.005(5) 0.006(5) 0.012(5)
C5 0.032(5) 0.034(6) 0.024(5) -0.008(4) 0.011(4) -0.007(4)
C6 0.018(5) 0.029(5) 0.024(5) -0.003(4) -0.001(4) 0.001(4)
C7 0.014(4) 0.040(6) 0.029(5) 0.005(5) -0.002(4) -0.007(4)
C8 0.038(6) 0.069(8) 0.036(6) 0.005(6) -0.016(5) -0.007(5)
C9 0.037(6) 0.071(8) 0.034(6) -0.017(6) -0.003(5) -0.006(6)
C10 0.023(5) 0.047(6) 0.025(5) -0.005(5) -0.004(4) -0.011(4)
C11 0.053(7) 0.063(8) 0.045(6) -0.019(6) -0.019(5) -0.017(6)
C12 0.024(5) 0.055(7) 0.036(6) -0.009(5) -0.005(4) 0.005(5)
C13 0.019(5) 0.034(6) 0.045(6) -0.017(5) 0.001(4) 0.005(4)
C14 0.026(5) 0.026(5) 0.038(6) -0.008(4) -0.011(4) 0.013(4)
C15 0.022(5) 0.078(8) 0.035(6) -0.021(6) -0.015(4) 0.018(5)
C16 0.052(7) 0.074(8) 0.031(6) -0.011(6) -0.012(5) 0.016(6)
C17 0.030(6) 0.058(7) 0.032(6) -0.011(5) 0.002(5) 0.010(5)
C18 0.026(5) 0.038(6) 0.032(5) -0.014(5) -0.010(4) 0.007(4)
C19 0.026(5) 0.022(5) 0.023(5) -0.008(4) -0.002(4) -0.002(4)
C20 0.028(5) 0.027(6) 0.055(6) -0.015(5) -0.019(5) 0.007(4)
C21 0.017(5) 0.038(6) 0.035(6) -0.017(5) -0.008(4) 0.007(4)
C22 0.029(5) 0.051(7) 0.033(6) -0.017(5) -0.007(4) 0.007(5)
C23 0.029(6) 0.107(10) 0.043(7) -0.026(7) -0.007(5) 0.020(6)
C24 0.021(6) 0.131(12) 0.069(9) -0.024(8) -0.027(6) 0.019(7)
C25 0.030(6) 0.081(9) 0.042(7) -0.012(6) -0.015(5) 0.014(6)
C26 0.017(5) 0.030(5) 0.025(5) -0.006(4) -0.003(4) 0.002(4)
C27 0.029(5) 0.068(8) 0.026(5) -0.021(5) -0.005(4) 0.001(5)
C28 0.044(6) 0.103(10) 0.025(6) -0.014(6) -0.010(5) -0.001(6)
C29 0.088(10) 0.089(10) 0.069(9) -0.047(8) -0.034(7) 0.026(8)
C30 0.029(5) 0.055(7) 0.031(6) -0.021(5) -0.010(4) 0.001(5)
C31 0.070(8) 0.070(9) 0.065(8) -0.040(7) -0.008(6) -0.019(7)
C32 0.076(8) 0.061(8) 0.034(6) 0.003(6) -0.025(6) -0.025(6)
C33 0.044(7) 0.046(7) 0.084(9) -0.023(6) -0.012(6) 0.017(5)
C34 0.061(8) 0.064(8) 0.059(8) -0.039(7) -0.001(6) -0.012(6)
C35 0.063(7) 0.032(7) 0.058(7) 0.017(5) -0.026(6) -0.012(5)
C36 0.057(7) 0.073(8) 0.041(7) -0.009(6) -0.013(5) -0.001(6)
C37 0.021(5) 0.055(7) 0.041(6) -0.005(5) -0.009(4) 0.003(5)
C38 0.024(5) 0.061(7) 0.031(6) -0.005(5) -0.009(4) 0.005(5)
C39 0.068(8) 0.053(8) 0.068(8) 0.005(7) -0.038(7) -0.011(6)
C40 0.069(9) 0.042(8) 0.128(12) -0.034(8) -0.004(8) 0.013(7)
C41 0.071(9) 0.063(9) 0.076(9) -0.028(7) -0.029(7) 0.004(7)
C42 0.078(8) 0.059(8) 0.053(7) -0.004(6) -0.045(7) -0.004(6)
C43 0.035(6) 0.053(8) 0.086(9) -0.024(7) 0.000(6) -0.001(5)
C44 0.056(7) 0.113(11) 0.040(7) -0.041(7) -0.001(6) -0.018(7)

loop_
_atom_type_symbol
_atom_type_description
_atom_type_scat_dispersion_real
_atom_type_scat_dispersion_imag
_atom_type_scat_source
C C 0.0033 0.0016 'International Tables Vol C Tables 4.2.6.8 and 6.1.1.4'
H H 0.0000 0.0000 'International Tables Vol C Tables 4.2.6.8 and 6.1.1.4'
N N 0.0061 0.0033 'International Tables Vol C Tables 4.2.6.8 and 6.1.1.4'
Zr Zr -2.9673 0.5597 'International Tables Vol C Tables 4.2.6.8 and 6.1.1.4'

loop_
_geom_angle_atom_site_label_1
_geom_angle_atom_site_label_2
_geom_angle_atom_site_label_3
_geom_angle
_geom_angle_site_symmetry_1
_geom_angle_site_symmetry_3
_geom_angle_publ_flag
N2 Zr1 N4 108.2(3) . . ?
N2 Zr1 N3 104.8(3) . . ?
N4 Zr1 N3 107.2(3) . . ?
N2 Zr1 N1 114.0(3) . . ?
N4 Zr1 N1 110.0(3) . . ?
N3 Zr1 N1 112.2(3) . . ?
N6 Zr2 N8 106.1(3) . . ?
N6 Zr2 N7 105.1(3) . . ?
N8 Zr2 N7 107.6(3) . . ?
N6 Zr2 N5 113.6(3) . . ?
N8 Zr2 N5 111.6(3) . . ?
N7 Zr2 N5 112.4(3) . . ?
C1 N1 C13 111.4(6) . . ?
C1 N1 Zr1 108.5(5) . . ?
C13 N1 Zr1 140.1(5) . . ?
C34 N2 C33 110.2(7) . . ?
C34 N2 Zr1 126.2(6) . . ?
C33 N2 Zr1 123.1(6) . . ?
C35 N3 C36 111.3(8) . . ?
C35 N3 Zr1 129.5(6) . . ?
C36 N3 Zr1 119.2(6) . . ?
C38 N4 C37 112.6(7) . . ?
C38 N4 Zr1 116.8(5) . . ?
C37 N4 Zr1 130.6(5) . . ?
C21 N5 C20 110.4(7) . . ?
C21 N5 Zr2 115.8(5) . . ?
C20 N5 Zr2 133.8(5) . . ?
C39 N6 C40 109.8(9) . . ?
C39 N6 Zr2 129.6(7) . . ?
C40 N6 Zr2 120.5(7) . . ?
C41 N7 C42 111.7(8) . . ?
C41 N7 Zr2 127.4(7) . . ?
C42 N7 Zr2 120.9(6) . . ?
C44 N8 C43 110.4(8) . . ?
C44 N8 Zr2 117.8(6) . . ?
C43 N8 Zr2 131.8(6) . . ?
C6 C1 C2 119.6(7) . . ?
C6 C1 N1 120.7(7) . . ?
C2 C1 N1 119.6(7) . . ?
C3 C2 C1 117.5(8) . . ?
C3 C2 C7 120.9(8) . . ?
C1 C2 C7 121.6(7) . . ?
C4 C3 C2 123.8(9) . . ?
C3 C4 C5 118.2(8) . . ?
C6 C5 C4 121.4(8) . . ?
C5 C6 C1 119.4(8) . . ?
C5 C6 C10 119.6(7) . . ?
C1 C6 C10 121.0(7) . . ?
C2 C7 C8 112.8(8) . . ?
C2 C7 C9 110.2(7) . . ?
C8 C7 C9 109.4(7) . . ?
C12 C10 C6 111.6(7) . . ?
C12 C10 C11 110.2(7) . . ?
C6 C10 C11 111.5(8) . . ?
N1 C13 C14 110.1(7) . . ?
C19 C14 C15 118.5(8) . . ?
C19 C14 C13 120.7(8) . . ?
C15 C14 C13 120.8(8) . . ?
C16 C15 C14 120.4(8) . . ?
C17 C16 C15 120.6(9) . . ?
C16 C17 C18 120.0(9) . . ?
C19 C18 C17 118.5(8) . . ?
C19 C18 C20 122.8(8) . . ?
C17 C18 C20 118.6(8) . . ?
C18 C19 C14 121.9(8) . . ?
N5 C20 C18 111.2(7) . . ?
C22 C21 C26 119.2(7) . . ?
C22 C21 N5 120.9(7) . . ?
C26 C21 N5 119.8(7) . . ?
C23 C22 C21 119.3(8) . . ?
C23 C22 C27 118.4(8) . . ?
C21 C22 C27 122.2(8) . . ?
C22 C23 C24 121.3(10) . . ?
C25 C24 C23 119.7(9) . . ?
C26 C25 C24 121.2(9) . . ?
C25 C26 C21 119.2(8) . . ?
C25 C26 C30 119.8(8) . . ?
C21 C26 C30 120.9(7) . . ?
C28 C27 C22 110.6(8) . . ?
C28 C27 C29 112.7(9) . . ?
C22 C27 C29 112.4(8) . . ?
C31 C30 C32 110.4(8) . . ?
C31 C30 C26 110.3(8) . . ?
C32 C30 C26 110.5(8) . . ?

loop_
_geom_bond_atom_site_label_1
_geom_bond_atom_site_label_2
_geom_bond_distance
_geom_bond_site_symmetry_2
_geom_bond_publ_flag
Zr1 N2 2.024(7) . ?
Zr1 N4 2.029(7) . ?
Zr1 N3 2.057(7) . ?
Zr1 N1 2.098(7) . ?
Zr2 N6 2.019(8) . ?
Zr2 N8 2.025(7) . ?
Zr2 N7 2.043(7) . ?
Zr2 N5 2.093(7) . ?
N1 C1 1.447(10) . ?
N1 C13 1.468(10) . ?
N2 C34 1.463(11) . ?
N2 C33 1.463(11) . ?
N3 C35 1.432(11) . ?
N3 C36 1.470(12) . ?
N4 C38 1.438(10) . ?
N4 C37 1.465(10) . ?
N5 C21 1.437(10) . ?
N5 C20 1.483(11) . ?
N6 C39 1.432(12) . ?
N6 C40 1.461(12) . ?
N7 C41 1.440(12) . ?
N7 C42 1.452(11) . ?
N8 C44 1.450(11) . ?
N8 C43 1.463(11) . ?
C1 C6 1.410(11) . ?
C1 C2 1.429(11) . ?
C2 C3 1.378(11) . ?
C2 C7 1.499(11) . ?
C3 C4 1.372(12) . ?
C4 C5 1.394(12) . ?
C5 C6 1.388(11) . ?
C6 C10 1.535(11) . ?
C7 C8 1.510(12) . ?
C7 C9 1.544(12) . ?
C10 C12 1.517(12) . ?
C10 C11 1.541(12) . ?
C13 C14 1.509(11) . ?
C14 C19 1.388(11) . ?
C14 C15 1.390(12) . ?
C15 C16 1.376(13) . ?
C16 C17 1.368(12) . ?
C17 C18 1.409(12) . ?
C18 C19 1.371(11) . ?
C18 C20 1.529(11) . ?
C21 C22 1.408(12) . ?
C21 C26 1.426(11) . ?
C22 C23 1.376(12) . ?
C22 C27 1.526(12) . ?
C23 C24 1.389(13) . ?
C24 C25 1.377(14) . ?
C25 C26 1.375(11) . ?
C26 C30 1.536(11) . ?
C27 C28 1.499(13) . ?
C27 C29 1.529(13) . ?
C30 C31 1.522(12) . ?
C30 C32 1.535(13) . ?

loop_
_cod_related_entry_id
_cod_related_entry_database
_cod_related_entry_code
1 ChemSpider 30652743
